data_2237648
loop_
_publ_author_name
'Abbassi, Najat'
'Bassou, Oulemda'
'Rakib, El Mostapha'
'Saadi, Mohamed'
'El Ammari, Lahcen'

_publ_section_title
;
 5,11-Ditosyl-5<i>H</i>,11<i>H</i>-dibenzo[<i>b</i>,<i>f</i>][1,5]diazocine-6,12-dione
 acetic acid hemisolvate
;
_journal_coeditor_code IM2423
_journal_issue 4
_journal_name_full 'Acta Crystallographica Section E'
_journal_page_first o614
_journal_page_last o615
_journal_paper_doi 10.1107/S1600536813007903
_journal_volume 69
_journal_year 2013
_chemical_formula_iupac 'C28 H22 N2 O6 S2, 0.5C2 H4 O2'
_chemical_formula_moiety 'C28 H22 N2 O6 S2, 0.5(C2 H4 O2)'
_chemical_formula_sum 'C29 H24 N2 O7 S2'
_chemical_formula_weight 576.62
_chemical_name_systematic
'5,11-Ditosyl-5<i>H</i>,11<i>H</i>-dibenzo[<i>b</i>,<i>f</i>][1,5]diazocine-6,12-dione acetic acid hemisolvate'
_space_group_IT_number 2
_symmetry_cell_setting triclinic
_symmetry_space_group_name_Hall '-P 1'
_symmetry_space_group_name_H-M 'P -1'
_atom_sites_solution_hydrogens geom
_atom_sites_solution_primary direct
_atom_sites_solution_secondary difmap
_audit_creation_method SHELXL-97
_cell_angle_alpha 87.042(4)
_cell_angle_beta 74.370(5)
_cell_angle_gamma 75.097(4)
_cell_formula_units_Z 2
_cell_length_a 8.6933(11)
_cell_length_b 11.1746(18)
_cell_length_c 14.8051(19)
_cell_measurement_reflns_used 5446
_cell_measurement_temperature 296(2)
_cell_measurement_theta_max 26.37
_cell_measurement_theta_min 2.39
_cell_volume 1338.2(3)
_computing_cell_refinement 'SAINT (Bruker, 2009)'
_computing_data_collection 'APEX2 (Bruker, 2009)'
_computing_data_reduction 'SAINT (Bruker, 2009)'
_computing_molecular_graphics 'ORTEP-3 for Windows (Farrugia, 2012)'
_computing_publication_material 'PLATON (Spek, 2009) and publCIF (Westrip, 2010)'
_computing_structure_refinement 'SHELXL97 (Sheldrick, 2008)'
_computing_structure_solution 'SHELXS97 (Sheldrick, 2008)'
_diffrn_ambient_temperature 296(2)
_diffrn_measured_fraction_theta_full 0.994
_diffrn_measured_fraction_theta_max 0.994
_diffrn_measurement_device_type 'Bruker X8 APEX'
_diffrn_measurement_method '\f and \w scans'
_diffrn_radiation_monochromator graphite
_diffrn_radiation_source 'fine-focus sealed tube'
_diffrn_radiation_type MoK\a
_diffrn_radiation_wavelength 0.71073
_diffrn_reflns_av_R_equivalents 0.0387
_diffrn_reflns_av_sigmaI/netI 0.0374
_diffrn_reflns_limit_h_max 8
_diffrn_reflns_limit_h_min -10
_diffrn_reflns_limit_k_max 13
_diffrn_reflns_limit_k_min -13
_diffrn_reflns_limit_l_max 18
_diffrn_reflns_limit_l_min -18
_diffrn_reflns_number 19664
_diffrn_reflns_theta_full 26.37
_diffrn_reflns_theta_max 26.37
_diffrn_reflns_theta_min 2.39
_exptl_absorpt_coefficient_mu 0.251
_exptl_absorpt_correction_type none
_exptl_crystal_colour colourless
_exptl_crystal_density_diffrn 1.431
_exptl_crystal_density_method 'not measured'
_exptl_crystal_description prismatic
_exptl_crystal_F_000 600
_exptl_crystal_size_max 0.41
_exptl_crystal_size_mid 0.35
_exptl_crystal_size_min 0.27
_refine_diff_density_max 0.411
_refine_diff_density_min -0.465
_refine_ls_extinction_method none
_refine_ls_goodness_of_fit_ref 1.021
_refine_ls_hydrogen_treatment constr
_refine_ls_matrix_type full
_refine_ls_number_parameters 370
_refine_ls_number_reflns 5446
_refine_ls_number_restraints 0
_refine_ls_restrained_S_all 1.021
_refine_ls_R_factor_all 0.0566
_refine_ls_R_factor_gt 0.0417
_refine_ls_shift/su_max 0.001
_refine_ls_shift/su_mean 0.000
_refine_ls_structure_factor_coef Fsqd
_refine_ls_weighting_details 'calc w=1/[\s^2^(Fo^2^)+(0.0555P)^2^+0.7987P] where P=(Fo^2^+2Fc^2^)/3'
_refine_ls_weighting_scheme calc
_refine_ls_wR_factor_gt 0.1055
_refine_ls_wR_factor_ref 0.1136
_reflns_number_gt 4262
_reflns_number_total 5447
_reflns_threshold_expression I>2sigma(I)
_cod_data_source_file im2423.cif
_cod_data_source_block global
_cod_original_sg_symbol_Hall '-p 1'
_cod_database_code 2237648

loop_
_symmetry_equiv_pos_as_xyz
'x, y, z'
'-x, -y, -z'

loop_
_atom_site_type_symbol
_atom_site_label
_atom_site_fract_x
_atom_site_fract_y
_atom_site_fract_z
_atom_site_U_iso_or_equiv
_atom_site_adp_type
_atom_site_calc_flag
_atom_site_refinement_flags
_atom_site_occupancy
_atom_site_symmetry_multiplicity
_atom_site_disorder_group
C C1 0.1314(2) 0.04736(19) 0.66644(14) 0.0182(4) Uani d . 1 1 .
C C2 0.1389(3) -0.0156(2) 0.58638(15) 0.0243(5) Uani d . 1 1 .
H H2 0.1228 0.0280 0.5331 0.029 Uiso calc R 1 1 .
C C3 0.1703(3) -0.1427(2) 0.58609(16) 0.0325(5) Uani d . 1 1 .
H H3 0.1734 -0.1850 0.5329 0.039 Uiso calc R 1 1 .
C C4 0.1973(3) -0.2080(2) 0.66490(16) 0.0352(6) Uani d . 1 1 .
H H4 0.2197 -0.2940 0.6642 0.042 Uiso calc R 1 1 .
C C5 0.1909(3) -0.1454(2) 0.74484(15) 0.0247(5) Uani d . 1 1 .
H H5 0.2103 -0.1896 0.7973 0.030 Uiso calc R 1 1 .
C C6 0.1555(2) -0.01681(19) 0.74673(14) 0.0176(4) Uani d . 1 1 .
C C7 0.1413(2) 0.04925(19) 0.83511(14) 0.0169(4) Uani d . 1 1 .
C C8 -0.1527(2) 0.13023(18) 0.83944(13) 0.0152(4) Uani d . 1 1 .
C C9 -0.2611(2) 0.06755(18) 0.89469(14) 0.0171(4) Uani d . 1 1 .
H H9 -0.2425 0.0310 0.9499 0.021 Uiso calc R 1 1 .
C C10 -0.3982(2) 0.06016(19) 0.86638(14) 0.0205(4) Uani d . 1 1 .
H H10 -0.4706 0.0166 0.9021 0.025 Uiso calc R 1 1 .
C C11 -0.4279(3) 0.1172(2) 0.78530(14) 0.0224(5) Uani d . 1 1 .
H H11 -0.5206 0.1123 0.7672 0.027 Uiso calc R 1 1 .
C C12 -0.3208(2) 0.1815(2) 0.73125(14) 0.0209(4) Uani d . 1 1 .
H H12 -0.3419 0.2204 0.6772 0.025 Uiso calc R 1 1 .
C C13 -0.1806(2) 0.18787(18) 0.75783(14) 0.0175(4) Uani d . 1 1 .
C C14 -0.0645(3) 0.2544(2) 0.69667(15) 0.0232(5) Uani d . 1 1 .
C C15 0.2483(3) 0.24962(19) 0.48932(14) 0.0194(4) Uani d . 1 1 .
C C16 0.1234(3) 0.3396(2) 0.46486(16) 0.0274(5) Uani d . 1 1 .
H H16 0.0445 0.3938 0.5101 0.033 Uiso calc R 1 1 .
C C17 0.1187(3) 0.3471(2) 0.37219(17) 0.0303(5) Uani d . 1 1 .
H H17 0.0352 0.4066 0.3552 0.036 Uiso calc R 1 1 .
C C18 0.2361(3) 0.2677(2) 0.30412(15) 0.0250(5) Uani d . 1 1 .
C C19 0.3592(3) 0.1785(2) 0.33051(16) 0.0278(5) Uani d . 1 1 .
H H19 0.4384 0.1247 0.2852 0.033 Uiso calc R 1 1 .
C C20 0.3662(3) 0.1682(2) 0.42303(15) 0.0268(5) Uani d . 1 1 .
H H20 0.4485 0.1078 0.4402 0.032 Uiso calc R 1 1 .
C C21 0.2294(3) 0.2763(2) 0.20329(17) 0.0356(6) Uani d . 1 1 .
H H21A 0.3194 0.2144 0.1662 0.053 Uiso calc R 1 1 .
H H21B 0.2377 0.3570 0.1804 0.053 Uiso calc R 1 1 .
H H21C 0.1267 0.2630 0.1991 0.053 Uiso calc R 1 1 .
C C22 0.1091(2) 0.31288(19) 0.92998(14) 0.0195(4) Uani d . 1 1 .
C C23 0.0855(3) 0.4133(2) 0.87229(18) 0.0333(6) Uani d . 1 1 .
H H23 -0.0072 0.4346 0.8492 0.040 Uiso calc R 1 1 .
C C24 0.2022(3) 0.4814(2) 0.8495(2) 0.0395(6) Uani d . 1 1 .
H H24 0.1867 0.5494 0.8111 0.047 Uiso calc R 1 1 .
C C25 0.3419(3) 0.4508(2) 0.88264(18) 0.0324(6) Uani d . 1 1 .
C C26 0.3612(3) 0.3508(2) 0.94126(17) 0.0292(5) Uani d . 1 1 .
H H26 0.4532 0.3301 0.9650 0.035 Uiso calc R 1 1 .
C C27 0.2464(3) 0.2812(2) 0.96518(15) 0.0239(5) Uani d . 1 1 .
H H27 0.2611 0.2139 1.0044 0.029 Uiso calc R 1 1 .
C C28 0.4722(3) 0.5229(3) 0.8558(2) 0.0508(8) Uani d . 1 1 .
H H28A 0.4406 0.5887 0.8150 0.076 Uiso calc R 1 1 .
H H28B 0.5760 0.4687 0.8241 0.076 Uiso calc R 1 1 .
H H28C 0.4827 0.5571 0.9113 0.076 Uiso calc R 1 1 .
O O8 0.4362(4) 0.5295(3) 0.47416(19) 0.0648(8) Uani d P 0.50 1 1
H H8 0.3384 0.5054 0.5060 0.097 Uiso d PR 0.50 1 1
C C29 0.4362(4) 0.5295(3) 0.47416(19) 0.0648(8) Uani d P 0.50 1 2
C C30 0.4689(5) 0.4823(4) 0.3786(3) 0.0253(9) Uani d P 0.50 1 .
H H30A 0.3799 0.5254 0.3529 0.038 Uiso d PR 0.50 1 .
H H30B 0.4762 0.3951 0.3790 0.038 Uiso d PR 0.50 1 .
H H30C 0.5707 0.4971 0.3408 0.038 Uiso d PR 0.50 1 .
O O7 0.3037(5) 0.5905(3) 0.5167(3) 0.0489(10) Uani d P 0.50 1 .
N N1 0.0986(2) 0.18137(16) 0.66594(12) 0.0186(4) Uani d . 1 1 .
N N2 -0.00829(19) 0.13646(15) 0.86839(11) 0.0164(4) Uani d . 1 1 .
O O1 0.25131(17) 0.03120(13) 0.87404(10) 0.0209(3) Uani d . 1 1 .
O O2 -0.1071(2) 0.36032(16) 0.67434(14) 0.0436(5) Uani d . 1 1 .
O O3 0.2235(2) 0.36337(15) 0.64412(11) 0.0315(4) Uani d . 1 1 .
O O4 0.40207(18) 0.15004(16) 0.61277(11) 0.0303(4) Uani d . 1 1 .
O O5 -0.20005(18) 0.30902(15) 0.96957(11) 0.0310(4) Uani d . 1 1 .
O O6 -0.0125(2) 0.15277(15) 1.04057(10) 0.0287(4) Uani d . 1 1 .
S S1 0.25694(6) 0.24198(5) 0.60663(4) 0.02218(14) Uani d . 1 1 .
S S2 -0.04108(6) 0.22883(5) 0.96340(4) 0.02004(14) Uani d . 1 1 .

loop_
_atom_site_aniso_label
_atom_site_aniso_U_11
_atom_site_aniso_U_22
_atom_site_aniso_U_33
_atom_site_aniso_U_12
_atom_site_aniso_U_13
_atom_site_aniso_U_23
C1 0.0126(10) 0.0221(11) 0.0204(10) -0.0069(8) -0.0035(8) 0.0043(8)
C2 0.0239(11) 0.0320(12) 0.0178(10) -0.0102(10) -0.0045(9) 0.0051(9)
C3 0.0425(14) 0.0328(13) 0.0190(11) -0.0085(11) -0.0029(10) -0.0051(9)
C4 0.0491(16) 0.0214(12) 0.0251(12) -0.0001(11) -0.0009(11) -0.0022(9)
C5 0.0255(12) 0.0243(12) 0.0178(10) 0.0008(9) -0.0021(9) 0.0038(9)
C6 0.0110(9) 0.0225(11) 0.0175(10) -0.0033(8) -0.0022(8) 0.0030(8)
C7 0.0134(10) 0.0202(10) 0.0186(10) -0.0086(8) -0.0038(8) 0.0069(8)
C8 0.0105(9) 0.0169(10) 0.0200(10) -0.0036(8) -0.0066(8) -0.0015(8)
C9 0.0145(10) 0.0211(10) 0.0168(10) -0.0056(8) -0.0051(8) 0.0009(8)
C10 0.0139(10) 0.0264(11) 0.0235(11) -0.0101(9) -0.0042(8) 0.0016(9)
C11 0.0160(10) 0.0329(12) 0.0224(11) -0.0096(9) -0.0085(8) 0.0006(9)
C12 0.0176(10) 0.0272(12) 0.0196(10) -0.0046(9) -0.0093(8) 0.0036(8)
C13 0.0132(10) 0.0168(10) 0.0223(10) -0.0036(8) -0.0049(8) 0.0013(8)
C14 0.0197(11) 0.0251(12) 0.0279(11) -0.0085(9) -0.0097(9) 0.0078(9)
C15 0.0216(11) 0.0240(11) 0.0187(10) -0.0144(9) -0.0092(8) 0.0095(8)
C16 0.0365(13) 0.0183(11) 0.0285(12) -0.0044(10) -0.0131(10) 0.0013(9)
C17 0.0431(14) 0.0190(11) 0.0345(13) -0.0049(10) -0.0237(11) 0.0059(9)
C18 0.0340(13) 0.0258(12) 0.0243(11) -0.0173(10) -0.0149(10) 0.0079(9)
C19 0.0229(11) 0.0371(13) 0.0230(11) -0.0092(10) -0.0043(9) 0.0027(10)
C20 0.0164(11) 0.0371(13) 0.0271(12) -0.0072(10) -0.0075(9) 0.0094(10)
C21 0.0499(16) 0.0386(14) 0.0274(12) -0.0171(12) -0.0204(11) 0.0054(10)
C22 0.0189(10) 0.0189(10) 0.0235(10) -0.0088(8) -0.0062(8) -0.0018(8)
C23 0.0315(13) 0.0292(13) 0.0463(15) -0.0118(11) -0.0201(11) 0.0097(11)
C24 0.0443(16) 0.0269(13) 0.0523(16) -0.0172(12) -0.0155(13) 0.0126(12)
C25 0.0271(13) 0.0231(12) 0.0455(15) -0.0120(10) -0.0002(11) -0.0082(10)
C26 0.0215(11) 0.0292(12) 0.0418(14) -0.0104(10) -0.0111(10) -0.0081(10)
C27 0.0258(12) 0.0239(11) 0.0278(11) -0.0102(9) -0.0127(9) -0.0005(9)
C28 0.0350(15) 0.0342(15) 0.081(2) -0.0223(13) 0.0026(14) -0.0080(14)
O8 0.0622(18) 0.081(2) 0.0552(17) -0.0210(16) -0.0189(14) -0.0014(15)
C29 0.0622(18) 0.081(2) 0.0552(17) -0.0210(16) -0.0189(14) -0.0014(15)
C30 0.020(2) 0.024(2) 0.031(2) -0.0067(18) -0.0053(18) 0.0017(18)
O7 0.042(2) 0.036(2) 0.048(2) 0.0165(18) 0.0000(18) -0.0187(18)
N1 0.0158(9) 0.0224(9) 0.0197(9) -0.0085(7) -0.0056(7) 0.0066(7)
N2 0.0119(8) 0.0215(9) 0.0184(8) -0.0061(7) -0.0063(6) -0.0018(7)
O1 0.0144(7) 0.0274(8) 0.0258(8) -0.0099(6) -0.0107(6) 0.0090(6)
O2 0.0271(9) 0.0274(10) 0.0717(13) -0.0078(7) -0.0091(9) 0.0254(9)
O3 0.0396(10) 0.0400(10) 0.0240(8) -0.0280(8) -0.0070(7) 0.0044(7)
O4 0.0172(8) 0.0515(11) 0.0263(8) -0.0142(7) -0.0102(6) 0.0159(7)
O5 0.0176(8) 0.0341(9) 0.0403(10) -0.0046(7) -0.0046(7) -0.0164(7)
O6 0.0370(9) 0.0392(9) 0.0173(8) -0.0229(8) -0.0071(7) 0.0027(7)
S1 0.0199(3) 0.0336(3) 0.0191(3) -0.0163(2) -0.0078(2) 0.0087(2)
S2 0.0173(3) 0.0259(3) 0.0197(3) -0.0102(2) -0.0041(2) -0.0039(2)

loop_
_atom_type_symbol
_atom_type_description
_atom_type_scat_dispersion_real
_atom_type_scat_dispersion_imag
_atom_type_scat_source
C C 0.0033 0.0016 'International Tables Vol C Tables 4.2.6.8 and 6.1.1.4'
H H 0.0000 0.0000 'International Tables Vol C Tables 4.2.6.8 and 6.1.1.4'
N N 0.0061 0.0033 'International Tables Vol C Tables 4.2.6.8 and 6.1.1.4'
O O 0.0106 0.0060 'International Tables Vol C Tables 4.2.6.8 and 6.1.1.4'
S S 0.1246 0.1234 'International Tables Vol C Tables 4.2.6.8 and 6.1.1.4'

loop_
_geom_angle_atom_site_label_1
_geom_angle_atom_site_label_2
_geom_angle_atom_site_label_3
_geom_angle_site_symmetry_1
_geom_angle_site_symmetry_3
_geom_angle
C2 C1 C6 . . 120.69(19)
C2 C1 N1 . . 119.37(18)
C6 C1 N1 . . 119.95(18)
C3 C2 C1 . . 119.8(2)
C3 C2 H2 . . 120.1
C1 C2 H2 . . 120.1
C2 C3 C4 . . 120.2(2)
C2 C3 H3 . . 119.9
C4 C3 H3 . . 119.9
C3 C4 C5 . . 120.1(2)
C3 C4 H4 . . 119.9
C5 C4 H4 . . 119.9
C4 C5 C6 . . 120.2(2)
C4 C5 H5 . . 119.9
C6 C5 H5 . . 119.9
C5 C6 C1 . . 118.95(19)
C5 C6 C7 . . 119.38(17)
C1 C6 C7 . . 121.67(18)
O1 C7 N2 . . 122.21(19)
O1 C7 C6 . . 123.48(18)
N2 C7 C6 . . 114.29(16)
C9 C8 C13 . . 121.32(17)
C9 C8 N2 . . 118.90(17)
C13 C8 N2 . . 119.78(17)
C8 C9 C10 . . 118.93(18)
C8 C9 H9 . . 120.5
C10 C9 H9 . . 120.5
C11 C10 C9 . . 120.46(19)
C11 C10 H10 . . 119.8
C9 C10 H10 . . 119.8
C12 C11 C10 . . 120.37(18)
C12 C11 H11 . . 119.8
C10 C11 H11 . . 119.8
C11 C12 C13 . . 119.90(18)
C11 C12 H12 . . 120.0
C13 C12 H12 . . 120.0
C8 C13 C12 . . 119.01(18)
C8 C13 C14 . . 122.23(17)
C12 C13 C14 . . 118.75(18)
O2 C14 N1 . . 123.2(2)
O2 C14 C13 . . 123.0(2)
N1 C14 C13 . . 113.85(17)
C20 C15 C16 . . 121.33(19)
C20 C15 S1 . . 119.85(16)
C16 C15 S1 . . 118.81(17)
C17 C16 C15 . . 118.7(2)
C17 C16 H16 . . 120.6
C15 C16 H16 . . 120.6
C16 C17 C18 . . 121.2(2)
C16 C17 H17 . . 119.4
C18 C17 H17 . . 119.4
C17 C18 C19 . . 118.8(2)
C17 C18 C21 . . 120.8(2)
C19 C18 C21 . . 120.4(2)
C20 C19 C18 . . 121.2(2)
C20 C19 H19 . . 119.4
C18 C19 H19 . . 119.4
C15 C20 C19 . . 118.7(2)
C15 C20 H20 . . 120.7
C19 C20 H20 . . 120.7
C18 C21 H21A . . 109.5
C18 C21 H21B . . 109.5
H21A C21 H21B . . 109.5
C18 C21 H21C . . 109.5
H21A C21 H21C . . 109.5
H21B C21 H21C . . 109.5
C23 C22 C27 . . 120.87(19)
C23 C22 S2 . . 119.55(16)
C27 C22 S2 . . 119.52(16)
C22 C23 C24 . . 118.8(2)
C22 C23 H23 . . 120.6
C24 C23 H23 . . 120.6
C23 C24 C25 . . 121.6(2)
C23 C24 H24 . . 119.2
C25 C24 H24 . . 119.2
C26 C25 C24 . . 118.4(2)
C26 C25 C28 . . 119.8(2)
C24 C25 C28 . . 121.8(2)
C27 C26 C25 . . 121.2(2)
C27 C26 H26 . . 119.4
C25 C26 H26 . . 119.4
C26 C27 C22 . . 119.2(2)
C26 C27 H27 . . 120.4
C22 C27 H27 . . 120.4
C25 C28 H28A . . 109.5
C25 C28 H28B . . 109.5
H28A C28 H28B . . 109.5
C25 C28 H28C . . 109.5
H28A C28 H28C . . 109.5
H28B C28 H28C . . 109.5
O7 O8 C30 . . 122.8(3)
O7 O8 O8 . 2_666 119.8(4)
C30 O8 O8 . 2_666 115.6(3)
O7 O8 H8 . . 49.5
C30 O8 H8 . . 102.6
O8 O8 H8 2_666 . 106.1
O8 C30 H30A . . 108.4
O8 C30 H30B . . 110.4
H30A C30 H30B . . 109.5
O8 C30 H30C . . 109.6
H30A C30 H30C . . 109.5
H30B C30 H30C . . 109.5
O8 O7 H8 . . 51.3
C14 N1 C1 . . 119.97(16)
C14 N1 S1 . . 122.16(14)
C1 N1 S1 . . 116.64(13)
C7 N2 C8 . . 120.46(16)
C7 N2 S2 . . 120.92(13)
C8 N2 S2 . . 116.82(13)
O3 S1 O4 . . 120.61(10)
O3 S1 N1 . . 106.68(9)
O4 S1 N1 . . 104.34(9)
O3 S1 C15 . . 110.00(10)
O4 S1 C15 . . 108.42(10)
N1 S1 C15 . . 105.68(9)
O5 S2 O6 . . 119.90(10)
O5 S2 N2 . . 103.20(8)
O6 S2 N2 . . 109.03(9)
O5 S2 C22 . . 109.77(10)
O6 S2 C22 . . 109.15(10)
N2 S2 C22 . . 104.62(9)

loop_
_geom_bond_atom_site_label_1
_geom_bond_atom_site_label_2
_geom_bond_site_symmetry_2
_geom_bond_distance
C1 C2 . 1.387(3)
C1 C6 . 1.393(3)
C1 N1 . 1.451(3)
C2 C3 . 1.376(3)
C2 H2 . 0.9300
C3 C4 . 1.386(3)
C3 H3 . 0.9300
C4 C5 . 1.387(3)
C4 H4 . 0.9300
C5 C6 . 1.390(3)
C5 H5 . 0.9300
C6 C7 . 1.496(3)
C7 O1 . 1.214(2)
C7 N2 . 1.392(3)
C8 C9 . 1.383(3)
C8 C13 . 1.390(3)
C8 N2 . 1.450(2)
C9 C10 . 1.388(3)
C9 H9 . 0.9300
C10 C11 . 1.385(3)
C10 H10 . 0.9300
C11 C12 . 1.380(3)
C11 H11 . 0.9300
C12 C13 . 1.397(3)
C12 H12 . 0.9300
C13 C14 . 1.488(3)
C14 O2 . 1.203(3)
C14 N1 . 1.407(3)
C15 C20 . 1.382(3)
C15 C16 . 1.391(3)
C15 S1 . 1.755(2)
C16 C17 . 1.381(3)
C16 H16 . 0.9300
C17 C18 . 1.384(3)
C17 H17 . 0.9300
C18 C19 . 1.389(3)
C18 C21 . 1.507(3)
C19 C20 . 1.385(3)
C19 H19 . 0.9300
C20 H20 . 0.9300
C21 H21A . 0.9600
C21 H21B . 0.9600
C21 H21C . 0.9600
C22 C23 . 1.381(3)
C22 C27 . 1.386(3)
C22 S2 . 1.751(2)
C23 C24 . 1.382(3)
C23 H23 . 0.9300
C24 C25 . 1.386(4)
C24 H24 . 0.9300
C25 C26 . 1.382(3)
C25 C28 . 1.511(3)
C26 C27 . 1.382(3)
C26 H26 . 0.9300
C27 H27 . 0.9300
C28 H28A . 0.9600
C28 H28B . 0.9600
C28 H28C . 0.9600
O8 O7 . 1.199(4)
O8 C30 . 1.465(5)
O8 O8 2_666 1.510(5)
O8 H8 . 0.9518
C30 H30A . 0.9600
C30 H30B . 0.9600
C30 H30C . 0.9600
O7 H8 . 0.9283
N1 S1 . 1.7000(17)
N2 S2 . 1.7052(17)
O3 S1 . 1.4215(17)
O4 S1 . 1.4287(16)
O5 S2 . 1.4229(16)
O6 S2 . 1.4260(16)

loop_
_geom_hbond_atom_site_label_D
_geom_hbond_atom_site_label_H
_geom_hbond_atom_site_label_A
_geom_hbond_site_symmetry_A
_geom_hbond_distance_DH
_geom_hbond_distance_HA
_geom_hbond_distance_DA
_geom_hbond_angle_DHA
O8 H8 O3 . 0.95 2.66 3.460(3) 141.9
C30 H30C O3 2_666 0.96 2.71 3.473(5) 136.4
C16 H16 O2 . 0.93 2.49 3.190(3) 131.7
C11 H11 O4 1_455 0.93 2.54 3.241(2) 132.7

loop_
_geom_torsion_atom_site_label_1
_geom_torsion_atom_site_label_2
_geom_torsion_atom_site_label_3
_geom_torsion_atom_site_label_4
_geom_torsion
C6 C1 C2 C3 0.1(3)
N1 C1 C2 C3 179.86(19)
C1 C2 C3 C4 -1.2(4)
C2 C3 C4 C5 0.7(4)
C3 C4 C5 C6 0.8(4)
C4 C5 C6 C1 -1.8(3)
C4 C5 C6 C7 177.1(2)
C2 C1 C6 C5 1.4(3)
N1 C1 C6 C5 -178.39(18)
C2 C1 C6 C7 -177.50(18)
N1 C1 C6 C7 2.7(3)
C5 C6 C7 O1 57.8(3)
C1 C6 C7 O1 -123.3(2)
C5 C6 C7 N2 -123.7(2)
C1 C6 C7 N2 55.2(2)
C13 C8 C9 C10 1.5(3)
N2 C8 C9 C10 -179.16(17)
C8 C9 C10 C11 -1.6(3)
C9 C10 C11 C12 0.5(3)
C10 C11 C12 C13 0.7(3)
C9 C8 C13 C12 -0.3(3)
N2 C8 C13 C12 -179.68(18)
C9 C8 C13 C14 -179.19(19)
N2 C8 C13 C14 1.5(3)
C11 C12 C13 C8 -0.8(3)
C11 C12 C13 C14 178.13(19)
C8 C13 C14 O2 -125.5(2)
C12 C13 C14 O2 55.7(3)
C8 C13 C14 N1 55.7(3)
C12 C13 C14 N1 -123.1(2)
C20 C15 C16 C17 -0.2(3)
S1 C15 C16 C17 178.73(17)
C15 C16 C17 C18 -0.5(3)
C16 C17 C18 C19 0.6(3)
C16 C17 C18 C21 179.7(2)
C17 C18 C19 C20 -0.1(3)
C21 C18 C19 C20 -179.2(2)
C16 C15 C20 C19 0.7(3)
S1 C15 C20 C19 -178.24(17)
C18 C19 C20 C15 -0.5(3)
C27 C22 C23 C24 0.5(4)
S2 C22 C23 C24 177.5(2)
C22 C23 C24 C25 0.4(4)
C23 C24 C25 C26 -1.3(4)
C23 C24 C25 C28 178.3(3)
C24 C25 C26 C27 1.2(4)
C28 C25 C26 C27 -178.4(2)
C25 C26 C27 C22 -0.4(3)
C23 C22 C27 C26 -0.5(3)
S2 C22 C27 C26 -177.60(17)
O2 C14 N1 C1 -158.1(2)
C13 C14 N1 C1 20.7(3)
O2 C14 N1 S1 8.8(3)
C13 C14 N1 S1 -172.40(14)
C2 C1 N1 C14 92.5(2)
C6 C1 N1 C14 -87.8(2)
C2 C1 N1 S1 -75.2(2)
C6 C1 N1 S1 104.62(18)
O1 C7 N2 C8 -160.90(18)
C6 C7 N2 C8 20.6(2)
O1 C7 N2 S2 3.3(3)
C6 C7 N2 S2 -175.14(13)
C9 C8 N2 C7 93.3(2)
C13 C8 N2 C7 -87.3(2)
C9 C8 N2 S2 -71.5(2)
C13 C8 N2 S2 107.86(18)
C14 N1 S1 O3 34.98(18)
C1 N1 S1 O3 -157.71(14)
C14 N1 S1 O4 163.68(16)
C1 N1 S1 O4 -29.01(16)
C14 N1 S1 C15 -82.08(18)
C1 N1 S1 C15 85.23(15)
C20 C15 S1 O3 137.50(17)
C16 C15 S1 O3 -41.45(19)
C20 C15 S1 O4 3.7(2)
C16 C15 S1 O4 -175.27(16)
C20 C15 S1 N1 -107.71(18)
C16 C15 S1 N1 73.34(18)
C7 N2 S2 O5 175.75(15)
C8 N2 S2 O5 -19.48(16)
C7 N2 S2 O6 -55.75(17)
C8 N2 S2 O6 109.02(15)
C7 N2 S2 C22 60.89(17)
C8 N2 S2 C22 -134.34(15)
C23 C22 S2 O5 -31.5(2)
C27 C22 S2 O5 145.58(17)
C23 C22 S2 O6 -164.81(18)
C27 C22 S2 O6 12.3(2)
C23 C22 S2 N2 78.6(2)
C27 C22 S2 N2 -104.27(18)
